data_2015681
loop_
_publ_author_name
'Bala, Ritu'
'Sharma, Raj Pal'
'Sharma, Upendra'
'Ferretti, Valeria'

_publ_section_title
;
 The first X-ray structure of a hexaamminecobalt(III) salt with two
 different complex chlorocadmium anions: synthesis, characterization
 and crystal structure of
 [Co(NH~3~)~6~]~4~[CdCl~6~][CdCl~4~(SCN)(H~2~O)]~2~Cl~2~&#x00B7;2H~2~O
;
_journal_coeditor_code FA3042
_journal_issue 12
_journal_name_full 'Acta Crystallographica Section C'
_journal_page_first m628
_journal_page_last m631
_journal_paper_doi 10.1107/S0108270106044398
_journal_volume 62
_journal_year 2006
_chemical_formula_iupac '[Co (N H3)6]4 [Cd Cl6] [Cd Cl4 (S C N) (H2 O)]2 Cl2, 2H2 O'
_chemical_formula_moiety
;
4Co H18 N6 3+, 2C H2 Cd Cl4 N O S 3-, Cd Cl6 4-, 2Cl -, 2H2 O
;
_chemical_formula_sum 'C2 H80 Cd3 Cl16 Co4 N26 O4 S2'
_chemical_formula_weight 1735.18
_chemical_name_systematic
;
tetrakis[hexaamminecobalt(III)] hexachlorodadmate(II)
bis[aquatetrachlorothiocyanatocadmate(II)] dichloride dihydrate
;
_space_group_IT_number 14
_symmetry_cell_setting monoclinic
_symmetry_space_group_name_Hall '-P 2yn'
_symmetry_space_group_name_H-M 'P 1 21/n 1'
_atom_sites_solution_primary direct
_audit_creation_method 'WinGX routine CIF_UPDATE'
_cell_angle_alpha 90.00
_cell_angle_beta 109.9580(6)
_cell_angle_gamma 90.00
_cell_formula_units_Z 2
_cell_length_a 8.85110(10)
_cell_length_b 28.6847(4)
_cell_length_c 11.9607(2)
_cell_measurement_reflns_used 17048
_cell_measurement_temperature 295
_cell_measurement_theta_max 28.0
_cell_measurement_theta_min 3.28
_cell_volume 2854.34(7)
_computing_cell_refinement 'DENZO--SMN (Otwinowski & Minor, 1997)'
_computing_data_collection 'KappaCCD Server Software (Nonius, 1997)'
_computing_data_reduction 'DENZO--SMN (Otwinowski & Minor, 1997)'
_computing_molecular_graphics 'ORTEPIII (Burnett & Johnson, 1996)'
_computing_publication_material
;
SHELXL97, PARST (Nardelli, 1995) and  WINGX (Farrugia, 1999)
;
_computing_structure_refinement 'SHELXL97 (Sheldrick, 1997)'
_computing_structure_solution 'SIR97 (Altomare <i>et al.</i>,  1999)'
_diffrn_measured_fraction_theta_full 0.974
_diffrn_measured_fraction_theta_max 0.974
_diffrn_measurement_device_type 'Nonius KappaCCD'
_diffrn_measurement_method '\f scans and \w scans'
_diffrn_radiation_monochromator graphite
_diffrn_radiation_source 'fine-focus sealed tube'
_diffrn_radiation_type MoK\a
_diffrn_radiation_wavelength 0.71073
_diffrn_reflns_av_R_equivalents 0.0470
_diffrn_reflns_av_sigmaI/netI 0.0476
_diffrn_reflns_limit_h_max 11
_diffrn_reflns_limit_h_min -11
_diffrn_reflns_limit_k_max 37
_diffrn_reflns_limit_k_min -32
_diffrn_reflns_limit_l_max 15
_diffrn_reflns_limit_l_min -15
_diffrn_reflns_number 17048
_diffrn_reflns_theta_full 28.00
_diffrn_reflns_theta_max 28.00
_diffrn_reflns_theta_min 3.28
_exptl_absorpt_coefficient_mu 3.097
_exptl_absorpt_correction_T_max 0.703
_exptl_absorpt_correction_T_min 0.486
_exptl_absorpt_correction_type empirical
_exptl_absorpt_process_details
;
(SORTAV; Blessing, 1995)
;
_exptl_crystal_colour orange
_exptl_crystal_density_diffrn 2.021
_exptl_crystal_density_method 'not measured'
_exptl_crystal_description prism
_exptl_crystal_F_000 1724
_exptl_crystal_size_max 0.29
_exptl_crystal_size_mid 0.22
_exptl_crystal_size_min 0.11
_refine_diff_density_max 1.451
_refine_diff_density_min -0.644
_refine_ls_extinction_method none
_refine_ls_goodness_of_fit_ref 1.045
_refine_ls_hydrogen_treatment mixed
_refine_ls_matrix_type full
_refine_ls_number_parameters 273
_refine_ls_number_reflns 6689
_refine_ls_number_restraints 0
_refine_ls_restrained_S_all 1.045
_refine_ls_R_factor_all 0.0501
_refine_ls_R_factor_gt 0.0380
_refine_ls_shift/su_max 0.003
_refine_ls_shift/su_mean 0.000
_refine_ls_structure_factor_coef Fsqd
_refine_ls_weighting_details 'w=1/[\s^2^(Fo^2^)+(0.0250P)^2^+5.6025P] where P=(Fo^2^+2Fc^2^)/3'
_refine_ls_weighting_scheme calc
_refine_ls_wR_factor_gt 0.0785
_refine_ls_wR_factor_ref 0.0825
_reflns_number_gt 5417
_reflns_number_total 6689
_reflns_threshold_expression I>2sigma(I)
_cod_data_source_file fa3042.cif
_cod_data_source_block I
_cod_depositor_comments
;
 Marking attached hydrogen atoms.

 Antanas Vaitkus,
 2017-03-27
;
_cod_original_sg_symbol_H-M 'P 21/n'
_cod_database_code 2015681
_cod_database_fobs_code 2015681

loop_
_symmetry_equiv_pos_as_xyz
'x, y, z'
'-x+1/2, y+1/2, -z+1/2'
'-x, -y, -z'
'x-1/2, -y-1/2, z-1/2'

loop_
_atom_site_type_symbol
_atom_site_label
_atom_site_fract_x
_atom_site_fract_y
_atom_site_fract_z
_atom_site_U_iso_or_equiv
_atom_site_adp_type
_atom_site_calc_flag
_atom_site_refinement_flags
_atom_site_occupancy
_atom_site_attached_hydrogens
Cd Cd1 0.0000 0.0000 0.0000 0.02369(9) Uani d S 1 0
Cd Cd2 0.66996(3) 0.146192(10) 0.44219(3) 0.02778(8) Uani d . 1 0
Co Co1 0.03984(5) 0.177168(17) 0.15783(4) 0.02080(11) Uani d . 1 0
Co Co2 0.35865(5) 0.049028(16) 0.71043(4) 0.01875(11) Uani d . 1 0
S S1 0.86790(14) 0.22058(4) 0.48891(11) 0.0410(3) Uani d . 1 0
Cl Cl1 0.29401(10) 0.02389(4) 0.03046(9) 0.0324(2) Uani d . 1 0
Cl Cl2 -0.09836(12) 0.08005(4) -0.10769(9) 0.0345(2) Uani d . 1 0
Cl Cl3 0.03336(12) 0.03111(4) 0.21945(9) 0.0325(2) Uani d . 1 0
Cl Cl4 0.89927(11) 0.08763(4) 0.45736(10) 0.0358(2) Uani d . 1 0
Cl Cl5 0.47098(12) 0.07520(4) 0.40843(9) 0.0329(2) Uani d . 1 0
Cl Cl6 0.44774(11) 0.19698(3) 0.47983(9) 0.0320(2) Uani d . 1 0
Cl Cl7 0.57835(12) 0.16579(4) 0.21831(9) 0.0401(3) Uani d . 1 0
Cl Cl8 0.10870(12) 0.31236(4) 0.34701(11) 0.0410(3) Uani d . 1 0
N N1 0.1907(4) 0.12782(11) 0.1514(3) 0.0300(7) Uani d . 1 0
H H11 0.2905 0.1390 0.1774 0.036 Uiso calc R 1 0
H H12 0.1666 0.1180 0.0768 0.036 Uiso calc R 1 0
H H13 0.1833 0.1041 0.1972 0.036 Uiso calc R 1 0
N N2 -0.1369(4) 0.13209(12) 0.1167(3) 0.0304(7) Uani d . 1 0
H H21 -0.2097 0.1411 0.1485 0.037 Uiso calc R 1 0
H H22 -0.0989 0.1042 0.1451 0.037 Uiso calc R 1 0
H H23 -0.1824 0.1305 0.0380 0.037 Uiso calc R 1 0
N N3 -0.0001(4) 0.19024(12) -0.0104(3) 0.0287(7) Uani d . 1 0
H H31 -0.0119 0.2208 -0.0230 0.034 Uiso calc R 1 0
H H32 -0.0892 0.1757 -0.0546 0.034 Uiso calc R 1 0
H H33 0.0827 0.1802 -0.0300 0.034 Uiso calc R 1 0
N N4 -0.1150(4) 0.22577(12) 0.1636(3) 0.0338(8) Uani d . 1 0
H H41 -0.0672 0.2458 0.2219 0.041 Uiso calc R 1 0
H H42 -0.1981 0.2126 0.1771 0.041 Uiso calc R 1 0
H H43 -0.1494 0.2409 0.0945 0.041 Uiso calc R 1 0
N N5 0.2145(4) 0.22365(12) 0.1998(3) 0.0295(7) Uani d . 1 0
H H51 0.1959 0.2452 0.2469 0.035 Uiso calc R 1 0
H H52 0.2187 0.2371 0.1338 0.035 Uiso calc R 1 0
H H53 0.3077 0.2096 0.2375 0.035 Uiso calc R 1 0
N N6 0.0838(4) 0.16311(15) 0.3268(3) 0.0423(9) Uani d . 1 0
H H61 0.1879 0.1672 0.3670 0.051 Uiso calc R 1 0
H H62 0.0570 0.1337 0.3344 0.051 Uiso calc R 1 0
H H63 0.0263 0.1821 0.3556 0.051 Uiso calc R 1 0
N N7 0.3494(4) -0.01373(11) 0.7755(3) 0.0257(7) Uani d . 1 0
H H71 0.2954 -0.0328 0.7168 0.031 Uiso calc R 1 0
H H72 0.2997 -0.0122 0.8288 0.031 Uiso calc R 1 0
H H73 0.4487 -0.0245 0.8103 0.031 Uiso calc R 1 0
N N8 0.1571(4) 0.06538(12) 0.7361(3) 0.0288(7) Uani d . 1 0
H H81 0.0898 0.0785 0.6706 0.035 Uiso calc R 1 0
H H82 0.1779 0.0853 0.7965 0.035 Uiso calc R 1 0
H H83 0.1125 0.0397 0.7529 0.035 Uiso calc R 1 0
N N9 0.2392(4) 0.02577(12) 0.5483(3) 0.0271(7) Uani d . 1 0
H H91 0.2905 0.0341 0.4992 0.033 Uiso calc R 1 0
H H92 0.1407 0.0379 0.5232 0.033 Uiso calc R 1 0
H H93 0.2325 -0.0052 0.5498 0.033 Uiso calc R 1 0
N N10 0.3613(4) 0.11115(12) 0.6425(3) 0.0307(7) Uani d . 1 0
H H101 0.4032 0.1093 0.5848 0.037 Uiso calc R 1 0
H H102 0.4206 0.1303 0.6991 0.037 Uiso calc R 1 0
H H103 0.2613 0.1221 0.6129 0.037 Uiso calc R 1 0
N N11 0.5622(3) 0.03310(11) 0.6878(3) 0.0251(7) Uani d . 1 0
H H111 0.5667 0.0471 0.6225 0.030 Uiso calc R 1 0
H H112 0.5681 0.0024 0.6801 0.030 Uiso calc R 1 0
H H113 0.6441 0.0427 0.7505 0.030 Uiso calc R 1 0
N N12 0.4830(4) 0.07250(11) 0.8695(3) 0.0267(7) Uani d . 1 0
H H121 0.5185 0.1011 0.8634 0.032 Uiso calc R 1 0
H H122 0.5662 0.0537 0.9031 0.032 Uiso calc R 1 0
H H123 0.4206 0.0733 0.9142 0.032 Uiso calc R 1 0
N N13 1.1226(6) 0.1853(2) 0.6825(6) 0.0804(17) Uani d . 1 0
C C1 1.0184(6) 0.19987(17) 0.6038(5) 0.0475(12) Uani d . 1 0
O O1W 0.2863(4) 0.15709(13) -0.0762(4) 0.0569(10) Uani d . 1 2
O O1 0.7322(4) 0.13494(13) 0.6555(3) 0.0516(9) Uani d . 1 1
H H100 0.816(8) 0.129(2) 0.720(6) 0.080 Uiso d . 1 0

loop_
_atom_site_aniso_label
_atom_site_aniso_U_11
_atom_site_aniso_U_22
_atom_site_aniso_U_33
_atom_site_aniso_U_12
_atom_site_aniso_U_13
_atom_site_aniso_U_23
Cd1 0.02158(18) 0.0234(2) 0.0267(2) 0.00158(14) 0.00895(14) 0.00320(15)
Cd2 0.02657(14) 0.02539(16) 0.03263(16) 0.00172(11) 0.01172(11) 0.00274(12)
Co1 0.0197(2) 0.0207(3) 0.0228(3) -0.00152(18) 0.00816(18) 0.0006(2)
Co2 0.0179(2) 0.0182(3) 0.0207(2) 0.00004(17) 0.00730(18) 0.00160(19)
S1 0.0443(6) 0.0300(6) 0.0510(7) -0.0046(4) 0.0191(5) -0.0020(5)
Cl1 0.0222(4) 0.0433(6) 0.0315(5) -0.0002(4) 0.0088(4) 0.0067(4)
Cl2 0.0379(5) 0.0282(5) 0.0341(5) 0.0040(4) 0.0081(4) -0.0006(4)
Cl3 0.0386(5) 0.0296(5) 0.0331(5) -0.0061(4) 0.0171(4) -0.0028(4)
Cl4 0.0290(5) 0.0290(5) 0.0469(6) 0.0065(4) 0.0100(4) 0.0001(4)
Cl5 0.0414(5) 0.0276(5) 0.0339(5) -0.0081(4) 0.0181(4) -0.0040(4)
Cl6 0.0318(5) 0.0281(5) 0.0361(5) 0.0028(4) 0.0114(4) -0.0026(4)
Cl7 0.0286(5) 0.0608(8) 0.0338(6) 0.0018(5) 0.0143(4) 0.0102(5)
Cl8 0.0339(5) 0.0371(6) 0.0474(7) -0.0005(4) 0.0078(4) -0.0075(5)
N1 0.0262(16) 0.0248(18) 0.039(2) 0.0009(13) 0.0108(14) 0.0047(15)
N2 0.0282(16) 0.0277(19) 0.039(2) -0.0045(13) 0.0161(14) -0.0065(15)
N3 0.0305(17) 0.0285(18) 0.0269(17) -0.0004(13) 0.0095(13) 0.0012(14)
N4 0.0399(19) 0.0230(18) 0.046(2) -0.0008(14) 0.0244(16) -0.0021(15)
N5 0.0292(16) 0.0268(18) 0.0340(19) -0.0042(13) 0.0127(14) 0.0013(14)
N6 0.039(2) 0.060(3) 0.0286(19) -0.0106(18) 0.0125(15) 0.0071(18)
N7 0.0249(15) 0.0218(17) 0.0293(17) -0.0020(12) 0.0079(13) 0.0030(13)
N8 0.0250(15) 0.0324(19) 0.0323(18) 0.0042(13) 0.0140(13) 0.0041(14)
N9 0.0246(15) 0.0289(19) 0.0265(17) -0.0002(13) 0.0068(13) 0.0019(14)
N10 0.0337(17) 0.0278(19) 0.0344(19) 0.0035(13) 0.0165(14) 0.0057(15)
N11 0.0208(15) 0.0247(18) 0.0296(17) -0.0004(12) 0.0084(12) 0.0000(13)
N12 0.0256(15) 0.0253(17) 0.0284(17) -0.0021(12) 0.0082(13) -0.0025(14)
N13 0.050(3) 0.085(4) 0.085(4) 0.007(3) -0.005(3) -0.009(3)
C1 0.037(3) 0.036(3) 0.070(4) -0.006(2) 0.020(2) -0.016(2)
O1W 0.057(2) 0.049(2) 0.078(3) -0.0045(17) 0.040(2) -0.0096(19)
O1 0.061(2) 0.056(2) 0.046(2) 0.0093(18) 0.0293(17) 0.0060(18)

loop_
_atom_type_symbol
_atom_type_description
_atom_type_scat_dispersion_real
_atom_type_scat_dispersion_imag
_atom_type_scat_source
Co Co 0.3494 0.9721 'International Tables Vol C Tables 4.2.6.8 and 6.1.1.4'
Cd Cd -0.8075 1.2024 'International Tables Vol C Tables 4.2.6.8 and 6.1.1.4'
Cl Cl 0.1484 0.1585 'International Tables Vol C Tables 4.2.6.8 and 6.1.1.4'
S S 0.1246 0.1234 'International Tables Vol C Tables 4.2.6.8 and 6.1.1.4'
N N 0.0061 0.0033 'International Tables Vol C Tables 4.2.6.8 and 6.1.1.4'
C C 0.0033 0.0016 'International Tables Vol C Tables 4.2.6.8 and 6.1.1.4'
O O 0.0106 0.0060 'International Tables Vol C Tables 4.2.6.8 and 6.1.1.4'
H H 0.0000 0.0000 'International Tables Vol C Tables 4.2.6.8 and 6.1.1.4'

loop_
_geom_angle_atom_site_label_1
_geom_angle_atom_site_label_2
_geom_angle_atom_site_label_3
_geom_angle_site_symmetry_1
_geom_angle_site_symmetry_3
_geom_angle
_geom_angle_publ_flag
Cl1 Cd1 Cl1 . 3 180.00(6) ?
Cl1 Cd1 Cl2 . . 89.23(3) y
Cl1 Cd1 Cl2 3 . 90.77(3) ?
Cl1 Cd1 Cl2 . 3 90.77(3) ?
Cl1 Cd1 Cl2 3 3 89.23(3) ?
Cl2 Cd1 Cl2 . 3 180.00(2) ?
Cl1 Cd1 Cl3 . . 90.26(3) y
Cl1 Cd1 Cl3 3 . 89.74(3) ?
Cl2 Cd1 Cl3 . . 95.50(3) y
Cl2 Cd1 Cl3 3 . 84.50(3) ?
Cl1 Cd1 Cl3 . 3 89.74(3) ?
Cl1 Cd1 Cl3 3 3 90.26(3) ?
Cl2 Cd1 Cl3 . 3 84.50(3) ?
Cl2 Cd1 Cl3 3 3 95.50(3) ?
Cl3 Cd1 Cl3 . 3 180.00(6) ?
O1 Cd2 Cl7 . . 172.81(9) ?
O1 Cd2 Cl4 . . 87.10(9) y
Cl7 Cd2 Cl4 . . 100.07(4) y
O1 Cd2 Cl6 . . 78.91(9) y
Cl7 Cd2 Cl6 . . 93.96(3) y
Cl4 Cd2 Cl6 . . 165.59(4) ?
O1 Cd2 Cl5 . . 87.62(9) y
Cl7 Cd2 Cl5 . . 93.01(4) y
Cl4 Cd2 Cl5 . . 88.64(3) y
Cl6 Cd2 Cl5 . . 87.37(3) y
O1 Cd2 S1 . . 89.38(10) y
Cl7 Cd2 S1 . . 89.68(4) y
Cl4 Cd2 S1 . . 93.47(3) y
Cl6 Cd2 S1 . . 89.84(3) y
Cl5 Cd2 S1 . . 176.25(4) ?
N3 Co1 N2 . . 91.20(10) y
N3 Co1 N1 . . 89.10(10) y
N2 Co1 N1 . . 90.60(10) y
N3 Co1 N6 . . 178.74(16) ?
N2 Co1 N6 . . 89.00(10) y
N1 Co1 N6 . . 89.6(2) y
N3 Co1 N5 . . 89.00(10) y
N2 Co1 N5 . . 178.69(14) ?
N1 Co1 N5 . . 90.70(10) y
N6 Co1 N5 . . 90.80(10) y
N3 Co1 N4 . . 91.00(10) y
N2 Co1 N4 . . 88.30(10) y
N1 Co1 N4 . . 178.87(14) ?
N6 Co1 N4 . . 90.3(2) y
N5 Co1 N4 . . 90.40(10) y
N10 Co2 N12 . . 90.40(10) y
N10 Co2 N11 . . 90.70(10) y
N12 Co2 N11 . . 88.60(10) y
N10 Co2 N8 . . 89.30(10) y
N12 Co2 N8 . . 90.30(10) y
N11 Co2 N8 . . 178.93(15) ?
N10 Co2 N7 . . 178.30(14) ?
N12 Co2 N7 . . 90.89(14) y
N11 Co2 N7 . . 90.30(10) y
N8 Co2 N7 . . 89.60(10) y
N10 Co2 N9 . . 88.80(10) y
N12 Co2 N9 . . 178.17(13) ?
N11 Co2 N9 . . 89.70(10) y
N8 Co2 N9 . . 91.30(10) y
N7 Co2 N9 . . 89.90(10) y
C1 S1 Cd2 . . 99.74(17) ?
Co1 N1 H11 . . 109.5 ?
Co1 N1 H12 . . 109.5 ?
H11 N1 H12 . . 109.5 ?
Co1 N1 H13 . . 109.5 ?
H11 N1 H13 . . 109.5 ?
H12 N1 H13 . . 109.5 ?
Co1 N2 H21 . . 109.5 ?
Co1 N2 H22 . . 109.5 ?
H21 N2 H22 . . 109.5 ?
Co1 N2 H23 . . 109.5 ?
H21 N2 H23 . . 109.5 ?
H22 N2 H23 . . 109.5 ?
Co1 N3 H31 . . 109.5 ?
Co1 N3 H32 . . 109.5 ?
H31 N3 H32 . . 109.5 ?
Co1 N3 H33 . . 109.5 ?
H31 N3 H33 . . 109.5 ?
H32 N3 H33 . . 109.5 ?
Co1 N4 H41 . . 109.5 ?
Co1 N4 H42 . . 109.5 ?
H41 N4 H42 . . 109.5 ?
Co1 N4 H43 . . 109.5 ?
H41 N4 H43 . . 109.5 ?
H42 N4 H43 . . 109.5 ?
Co1 N5 H51 . . 109.5 ?
Co1 N5 H52 . . 109.5 ?
H51 N5 H52 . . 109.5 ?
Co1 N5 H53 . . 109.5 ?
H51 N5 H53 . . 109.5 ?
H52 N5 H53 . . 109.5 ?
Co1 N6 H61 . . 109.5 ?
Co1 N6 H62 . . 109.5 ?
H61 N6 H62 . . 109.5 ?
Co1 N6 H63 . . 109.5 ?
H61 N6 H63 . . 109.5 ?
H62 N6 H63 . . 109.5 ?
Co2 N7 H71 . . 109.5 ?
Co2 N7 H72 . . 109.5 ?
H71 N7 H72 . . 109.5 ?
Co2 N7 H73 . . 109.5 ?
H71 N7 H73 . . 109.5 ?
H72 N7 H73 . . 109.5 ?
Co2 N8 H81 . . 109.5 ?
Co2 N8 H82 . . 109.5 ?
H81 N8 H82 . . 109.5 ?
Co2 N8 H83 . . 109.5 ?
H81 N8 H83 . . 109.5 ?
H82 N8 H83 . . 109.5 ?
Co2 N9 H91 . . 109.5 ?
Co2 N9 H92 . . 109.5 ?
H91 N9 H92 . . 109.5 ?
Co2 N9 H93 . . 109.5 ?
H91 N9 H93 . . 109.5 ?
H92 N9 H93 . . 109.5 ?
Co2 N10 H101 . . 109.5 ?
Co2 N10 H102 . . 109.5 ?
H101 N10 H102 . . 109.5 ?
Co2 N10 H103 . . 109.5 ?
H101 N10 H103 . . 109.5 ?
H102 N10 H103 . . 109.5 ?
Co2 N11 H111 . . 109.5 ?
Co2 N11 H112 . . 109.5 ?
H111 N11 H112 . . 109.5 ?
Co2 N11 H113 . . 109.5 ?
H111 N11 H113 . . 109.5 ?
H112 N11 H113 . . 109.5 ?
Co2 N12 H121 . . 109.5 ?
Co2 N12 H122 . . 109.5 ?
H121 N12 H122 . . 109.5 ?
Co2 N12 H123 . . 109.5 ?
H121 N12 H123 . . 109.5 ?
H122 N12 H123 . . 109.5 ?
N13 C1 S1 . . 179.4(6) ?
Cd2 O1 H100 . . 139(4) ?

loop_
_geom_bond_atom_site_label_1
_geom_bond_atom_site_label_2
_geom_bond_site_symmetry_2
_geom_bond_distance
_geom_bond_publ_flag
Cd1 Cl1 . 2.5937(9) y
Cd1 Cl1 3 2.5937(9) ?
Cd1 Cl2 . 2.6310(10) y
Cd1 Cl2 3 2.6314(10) ?
Cd1 Cl3 . 2.6910(10) y
Cd1 Cl3 3 2.6914(10) ?
Cd2 O1 . 2.441(4) y
Cd2 Cl7 . 2.5810(10) y
Cd2 Cl4 . 2.5930(10) y
Cd2 Cl6 . 2.6070(10) y
Cd2 Cl5 . 2.6330(10) y
Cd2 S1 . 2.6960(10) y
Co1 N3 . 1.956(3) y
Co1 N2 . 1.958(3) y
Co1 N1 . 1.965(3) y
Co1 N6 . 1.966(4) y
Co1 N5 . 1.972(3) y
Co1 N4 . 1.973(3) y
Co2 N10 . 1.962(3) y
Co2 N12 . 1.964(3) y
Co2 N11 . 1.965(3) y
Co2 N8 . 1.967(3) y
Co2 N7 . 1.974(3) y
Co2 N9 . 1.981(3) y
S1 C1 . 1.663(6) ?
N1 H11 . 0.8900 ?
N1 H12 . 0.8900 ?
N1 H13 . 0.8900 ?
N2 H21 . 0.8900 ?
N2 H22 . 0.8900 ?
N2 H23 . 0.8900 ?
N3 H31 . 0.8900 ?
N3 H32 . 0.8900 ?
N3 H33 . 0.8900 ?
N4 H41 . 0.8900 ?
N4 H42 . 0.8900 ?
N4 H43 . 0.8900 ?
N5 H51 . 0.8900 ?
N5 H52 . 0.8900 ?
N5 H53 . 0.8900 ?
N6 H61 . 0.8900 ?
N6 H62 . 0.8900 ?
N6 H63 . 0.8900 ?
N7 H71 . 0.8900 ?
N7 H72 . 0.8900 ?
N7 H73 . 0.8900 ?
N8 H81 . 0.8900 ?
N8 H82 . 0.8900 ?
N8 H83 . 0.8900 ?
N9 H91 . 0.8900 ?
N9 H92 . 0.8900 ?
N9 H93 . 0.8900 ?
N10 H101 . 0.8900 ?
N10 H102 . 0.8900 ?
N10 H103 . 0.8900 ?
N11 H111 . 0.8900 ?
N11 H112 . 0.8900 ?
N11 H113 . 0.8900 ?
N12 H121 . 0.8900 ?
N12 H122 . 0.8900 ?
N12 H123 . 0.8900 ?
N13 C1 . 1.149(7) ?
O1 H100 . 0.88(7) ?

loop_
_geom_hbond_atom_site_label_D
_geom_hbond_atom_site_label_H
_geom_hbond_atom_site_label_A
_geom_hbond_site_symmetry_A
_geom_hbond_distance_DH
_geom_hbond_distance_HA
_geom_hbond_distance_DA
_geom_hbond_angle_DHA
_geom_hbond_publ_flag
N1 H11 Cl7 . 0.89 2.54 3.424(3) 170 y
N1 H13 Cl3 . 0.89 2.54 3.327(4) 148 y
N2 H22 Cl3 . 0.89 2.42 3.302(3) 173 y
N2 H23 Cl2 . 0.89 2.56 3.190(4) 128 y
N3 H33 O1W . 0.89 2.16 3.052(6) 179 y
N4 H41 Cl8 . 0.89 2.59 3.455(3) 163 y
N5 H51 Cl8 . 0.89 2.52 3.403(4) 170 y
N5 H53 Cl7 . 0.89 2.78 3.562(4) 147 y
N6 H61 Cl6 . 0.89 2.39 3.263(4) 166 y
N9 H91 Cl5 . 0.89 2.51 3.371(4) 163 y
N10 H101 Cl5 . 0.89 2.57 3.421(4) 159 y
N11 H111 Cl5 . 0.89 2.54 3.381(4) 158 y
N2 H21 Cl7 1_455 0.89 2.41 3.294(4) 176 y
N4 H42 Cl7 1_455 0.89 2.57 3.460(4) 174 y
N8 H81 Cl4 1_455 0.89 2.55 3.397(3) 160 y
N9 H92 Cl4 1_455 0.89 2.46 3.339(3) 168 y
N10 H103 N13 1_455 0.89 2.48 3.147(7) 131 y
N3 H31 Cl6 4_565 0.89 2.39 3.264(4) 168 y
N3 H32 Cl8 4_565 0.89 2.55 3.298(3) 142 y
N7 H73 Cl1 3_656 0.89 2.41 3.230(3) 152 y
N7 H71 Cl4 3_656 0.89 2.71 3.593(4) 173 y
N9 H93 Cl4 3_656 0.89 2.63 3.468(4) 158 y
N11 H112 Cl5 3_656 0.89 2.44 3.291(3) 161 y
N12 H122 Cl1 3_656 0.89 2.54 3.370(3) 156 y
N7 H72 Cl1 1_556 0.89 2.64 3.424(4) 147 y
N12 H123 Cl1 1_556 0.89 2.50 3.264(4) 144 y
N8 H83 Cl3 3_556 0.89 2.49 3.376(4) 175 y
N10 H102 Cl8 4_666 0.89 2.57 3.455(3) 175 y
N12 H121 Cl8 4_666 0.89 2.64 3.525(3) 177 y
N11 H113 Cl2 1_656 0.89 2.57 3.436(3) 166 y
O1 H100 Cl2 1_656 0.88 2.40 3.138(4) 141 y
